data_4128052
loop_
_publ_author_name
'Kundu, Subrata'
'Phu, Phan N.'
'Ghosh, Pokhraj'
'Kozimor, Stosh A.'
'Bertke, Jeffery A.'
'Stieber, S Chantal E'
'Warren, Timothy H.'

_publ_section_title
;
 Nitrosyl Linkage Isomers: NO Coupling to N<sub>2</sub>O at a Mononuclear
 Site.
;
_journal_issue 4
_journal_name_full 'Journal of the American Chemical Society'
_journal_page_first 1415
_journal_page_last 1419
_journal_paper_doi 10.1021/jacs.8b09769
_journal_volume 141
_journal_year 2019
_chemical_formula_moiety 'C47 H71 F6 K N5 Ni O7'
_chemical_formula_sum 'C47 H71 F6 K N5 Ni O7'
_chemical_formula_weight 1029.89
_space_group_crystal_system monoclinic
_space_group_IT_number 14
_space_group_name_Hall '-P 2yn'
_space_group_name_H-M_alt 'P 1 21/n 1'
_symmetry_space_group_name_Hall '-P 2yn'
_symmetry_space_group_name_H-M 'P 1 21/n 1'
_atom_sites_solution_hydrogens geom
_audit_creation_method SHELXL-2017/1
_cell_angle_alpha 90
_cell_angle_beta 94.932(5)
_cell_angle_gamma 90
_cell_formula_units_Z 4
_cell_length_a 12.6072(11)
_cell_length_b 24.653(3)
_cell_length_c 21.555(2)
_cell_measurement_reflns_used 9496
_cell_measurement_temperature 100(2)
_cell_measurement_theta_max 30.89
_cell_measurement_theta_min 2.52
_cell_volume 6674.6(12)
_computing_cell_refinement 'SAINT V8.34A (Bruker, 2005)'
_computing_data_collection 'APEX2 V2014.9-0 (Bruker, 2014)'
_computing_data_reduction
; 
SAINT V8.34A, XPREP v2014/2, SADABS V2014/4, (Bruker, 2014) 
;
_computing_molecular_graphics
;
SHELXTL v2014-4 (Bruker, 2014)
;
_computing_publication_material 'XCIF V2014-2 (Bruker, 2014)'
_computing_structure_refinement 'SHELX-2014-6 (Sheldrick, 2015)'
_computing_structure_solution 'SHELX-2014-4 (Sheldrick, 2015)'
_diffrn_ambient_temperature 100(2)
_diffrn_measured_fraction_theta_full 1.000
_diffrn_measured_fraction_theta_max 1.000
_diffrn_measurement_device 'Bruker Kappa/ApexII CCD'
_diffrn_measurement_method 'profile data from \f and \w scans'
_diffrn_radiation_monochromator graphite
_diffrn_radiation_source 'fine-focus sealed tube'
_diffrn_radiation_type MoK\a
_diffrn_radiation_wavelength 0.71073
_diffrn_reflns_av_R_equivalents 0.0341
_diffrn_reflns_av_unetI/netI 0.0243
_diffrn_reflns_Laue_measured_fraction_full 1.000
_diffrn_reflns_Laue_measured_fraction_max 1.000
_diffrn_reflns_limit_h_max 15
_diffrn_reflns_limit_h_min -15
_diffrn_reflns_limit_k_max 30
_diffrn_reflns_limit_k_min -29
_diffrn_reflns_limit_l_max 26
_diffrn_reflns_limit_l_min -26
_diffrn_reflns_number 64865
_diffrn_reflns_point_group_measured_fraction_full 1.000
_diffrn_reflns_point_group_measured_fraction_max 1.000
_diffrn_reflns_theta_full 25.242
_diffrn_reflns_theta_max 25.682
_diffrn_reflns_theta_min 1.652
_exptl_absorpt_coefficient_mu 0.410
_exptl_absorpt_correction_T_max 0.7462
_exptl_absorpt_correction_T_min 0.6273
_exptl_absorpt_correction_type multi-scan
_exptl_absorpt_process_details 'SADABS V2014/4 (Bruker, 2014)'
_exptl_crystal_colour purple
_exptl_crystal_density_diffrn 1.025
_exptl_crystal_density_method 'not measured'
_exptl_crystal_description block
_exptl_crystal_F_000 2180
_exptl_crystal_size_max 0.430
_exptl_crystal_size_mid 0.240
_exptl_crystal_size_min 0.230
_refine_diff_density_max 0.290
_refine_diff_density_min -0.368
_refine_diff_density_rms 0.041
_refine_ls_extinction_method none
_refine_ls_goodness_of_fit_ref 1.036
_refine_ls_hydrogen_treatment constr
_refine_ls_matrix_type full
_refine_ls_number_parameters 744
_refine_ls_number_reflns 12676
_refine_ls_number_restraints 498
_refine_ls_restrained_S_all 1.030
_refine_ls_R_factor_all 0.0488
_refine_ls_R_factor_gt 0.0361
_refine_ls_shift/su_max 0.001
_refine_ls_shift/su_mean 0.000
_refine_ls_structure_factor_coef Fsqd
_refine_ls_weighting_details 'w=1/[\s^2^(Fo^2^)+(0.0333P)^2^+3.8605P] where P=(Fo^2^+2Fc^2^)/3'
_refine_ls_weighting_scheme calc
_refine_ls_wR_factor_gt 0.0826
_refine_ls_wR_factor_ref 0.0900
_reflns_Friedel_coverage 0.000
_reflns_number_gt 10191
_reflns_number_total 12676
_reflns_threshold_expression 'I > 2\s(I)'
_cod_data_source_file ja8b09769_si_007.cif
_cod_data_source_block 15166_sq_rename
_cod_original_cell_volume 6674.5(11)
_cod_database_code 4128052
_shelx_shelxl_version_number 2017/1
_shelx_space_group_comment
;
The symmetry employed for this shelxl refinement is uniquely defined
by the following loop, which should always be used as a source of
symmetry information in preference to the above space-group names.
They are only intended as comments.
;
_shelx_estimated_absorpt_t_min 0.843
_shelx_estimated_absorpt_t_max 0.912

loop_
_space_group_symop_operation_xyz
'x, y, z'
'-x+1/2, y+1/2, -z+1/2'
'-x, -y, -z'
'x-1/2, -y-1/2, z-1/2'

loop_
_atom_site_label
_atom_site_type_symbol
_atom_site_fract_x
_atom_site_fract_y
_atom_site_fract_z
_atom_site_U_iso_or_equiv
_atom_site_adp_type
_atom_site_occupancy
_atom_site_site_symmetry_order
_atom_site_calc_flag
_atom_site_refinement_flags_posn
_atom_site_refinement_flags_adp
_atom_site_refinement_flags_occupancy
_atom_site_disorder_assembly
_atom_site_disorder_group
Ni1 Ni 0.13674(2) 0.27618(2) 0.09379(2) 0.02547(6) Uani 1 1 d D . . . .
K1 K 0.50065(3) 0.39105(2) 0.15774(2) 0.02954(9) Uani 1 1 d . . . . .
O1A O 0.30708(17) 0.35140(9) 0.11370(10) 0.0578(6) Uani 0.766(3) 1 d . U P A 1
N3A N 0.2410(3) 0.31644(13) 0.11000(14) 0.0320(7) Uani 0.766(3) 1 d . U P A 1
O1B O 0.2658(12) 0.2954(5) 0.1357(7) 0.045(2) Uani 0.161(3) 1 d D U P A 2
N3B N 0.2566(16) 0.3318(9) 0.0935(10) 0.040(2) Uani 0.161(3) 1 d D U P A 2
O1C O 0.226(2) 0.3334(11) 0.0800(13) 0.043(3) Uani 0.073(3) 1 d D U P A 3
N3C N 0.278(3) 0.3096(19) 0.130(2) 0.041(3) Uani 0.073(3) 1 d D U P A 3
O2 O 0.36738(11) 0.39014(6) 0.25299(6) 0.0444(3) Uani 1 1 d . . . . .
O3 O 0.48959(11) 0.29665(5) 0.22956(7) 0.0435(3) Uani 1 1 d . . . . .
O4 O 0.61908(11) 0.48025(6) 0.21993(7) 0.0482(4) Uani 1 1 d D . . . .
O5 O 0.73265(10) 0.38857(6) 0.17791(7) 0.0460(3) Uani 1 1 d D . . . .
O6 O 0.41552(12) 0.46160(6) 0.06269(6) 0.0445(3) Uani 1 1 d . . . . .
O7 O 0.50813(12) 0.36069(6) 0.03348(6) 0.0463(3) Uani 1 1 d . . . . .
N1 N 0.04131(10) 0.28512(5) 0.02255(6) 0.0249(3) Uani 1 1 d . . . . .
N2 N 0.07005(11) 0.21711(6) 0.12988(7) 0.0295(3) Uani 1 1 d . . . . .
N4 N 0.39272(16) 0.49596(7) 0.19328(9) 0.0508(5) Uani 1 1 d . . . . .
N5 N 0.62604(13) 0.29125(7) 0.12480(9) 0.0475(4) Uani 1 1 d . . . . .
C1 C -0.04421(13) 0.25406(7) 0.01062(8) 0.0273(4) Uani 1 1 d D . . . .
C2 C -0.07455(13) 0.21240(7) 0.04895(9) 0.0320(4) Uani 1 1 d . . . . .
H2 H -0.138199 0.193540 0.035676 0.038 Uiso 1 1 calc R U . . .
C3 C -0.02062(14) 0.19555(7) 0.10507(9) 0.0327(4) Uani 1 1 d D . . . .
C4 C -0.1198(8) 0.2620(5) -0.0473(3) 0.0352(19) Uani 0.56(5) 1 d D U P B 1
F1 F -0.2010(12) 0.2271(5) -0.0556(8) 0.051(2) Uani 0.56(5) 1 d D U P B 1
F2 F -0.1632(14) 0.3118(5) -0.0495(9) 0.048(2) Uani 0.56(5) 1 d D U P B 1
F3 F -0.0647(9) 0.2578(8) -0.0972(6) 0.0468(19) Uani 0.56(5) 1 d D U P B 1
C4B C -0.1138(9) 0.2655(6) -0.0495(4) 0.035(2) Uani 0.44(5) 1 d D U P B 2
F1B F -0.1796(16) 0.2234(6) -0.0628(10) 0.049(2) Uani 0.44(5) 1 d D U P B 2
F2B F -0.1798(17) 0.3081(7) -0.0448(10) 0.043(2) Uani 0.44(5) 1 d D U P B 2
F3B F -0.0642(10) 0.2739(9) -0.1011(6) 0.042(2) Uani 0.44(5) 1 d D U P B 2
C5 C -0.0754(9) 0.1469(4) 0.1316(7) 0.0393(19) Uani 0.54(4) 1 d D U P C 1
F4 F -0.1672(8) 0.1309(4) 0.1012(7) 0.0501(17) Uani 0.54(4) 1 d D U P C 1
F5 F -0.0958(10) 0.1583(5) 0.1898(7) 0.0542(16) Uani 0.54(4) 1 d D U P C 1
F6 F -0.0127(11) 0.1031(6) 0.1334(8) 0.053(2) Uani 0.54(4) 1 d D U P C 1
C5B C -0.0676(10) 0.1520(5) 0.1455(7) 0.035(2) Uani 0.46(4) 1 d D U P C 2
F4B F -0.1649(9) 0.1382(6) 0.1204(9) 0.054(2) Uani 0.46(4) 1 d D U P C 2
F5B F -0.0818(13) 0.1646(6) 0.2048(7) 0.053(2) Uani 0.46(4) 1 d D U P C 2
F6B F -0.0108(13) 0.1059(7) 0.1496(8) 0.052(2) Uani 0.46(4) 1 d D U P C 2
C6 C 0.06461(13) 0.33097(7) -0.01534(8) 0.0271(4) Uani 1 1 d . . . . .
C7 C 0.13868(14) 0.32582(7) -0.06007(8) 0.0315(4) Uani 1 1 d . . . . .
C8 C 0.16614(16) 0.37211(8) -0.09187(9) 0.0404(5) Uani 1 1 d . . . . .
H8 H 0.216696 0.369491 -0.121967 0.049 Uiso 1 1 calc R U . . .
C9 C 0.12130(17) 0.42173(8) -0.08050(9) 0.0453(5) Uani 1 1 d . . . . .
H9 H 0.140058 0.452857 -0.103132 0.054 Uiso 1 1 calc R U . . .
C10 C 0.04928(17) 0.42606(8) -0.03627(9) 0.0420(5) Uani 1 1 d . . . . .
H10 H 0.018694 0.460414 -0.028795 0.050 Uiso 1 1 calc R U . . .
C11 C 0.02028(14) 0.38140(7) -0.00231(8) 0.0318(4) Uani 1 1 d . . . . .
C12 C 0.12851(14) 0.19515(7) 0.18468(9) 0.0320(4) Uani 1 1 d . . . . .
C13 C 0.11572(15) 0.21751(8) 0.24333(9) 0.0361(4) Uani 1 1 d . . . . .
C14 C 0.18130(16) 0.19899(9) 0.29422(9) 0.0420(5) Uani 1 1 d . . . . .
H14 H 0.173511 0.213620 0.334350 0.050 Uiso 1 1 calc R U . . .
C15 C 0.25740(16) 0.15972(8) 0.28731(10) 0.0443(5) Uani 1 1 d . . . . .
H15 H 0.301703 0.147634 0.322473 0.053 Uiso 1 1 calc R U . . .
C16 C 0.26909(15) 0.13801(8) 0.22923(10) 0.0414(5) Uani 1 1 d . . . . .
H16 H 0.321683 0.110987 0.224911 0.050 Uiso 1 1 calc R U . . .
C17 C 0.20532(14) 0.15494(7) 0.17689(9) 0.0348(4) Uani 1 1 d . . . . .
C18 C 0.19157(15) 0.27237(8) -0.07292(9) 0.0369(4) Uani 1 1 d . . . . .
H18 H 0.156949 0.243463 -0.049129 0.044 Uiso 1 1 calc R U . . .
C19 C -0.05140(15) 0.38903(7) 0.05021(9) 0.0366(4) Uani 1 1 d . . . . .
H19 H -0.074461 0.352282 0.063373 0.044 Uiso 1 1 calc R U . . .
C20 C 0.03554(16) 0.26219(9) 0.25174(10) 0.0444(5) Uani 1 1 d . . . . .
H20 H -0.012973 0.264436 0.212604 0.053 Uiso 1 1 calc R U . . .
C21 C 0.22292(16) 0.13200(8) 0.11338(10) 0.0405(5) Uani 1 1 d . . . . .
H21 H 0.159682 0.142170 0.084533 0.049 Uiso 1 1 calc R U . . .
C22 C 0.31000(16) 0.27431(9) -0.04943(10) 0.0459(5) Uani 1 1 d . . . . .
H22A H 0.345983 0.302017 -0.072590 0.069 Uiso 1 1 calc R U . . .
H22B H 0.342544 0.238857 -0.055734 0.069 Uiso 1 1 calc R U . . .
H22C H 0.317049 0.283302 -0.004981 0.069 Uiso 1 1 calc R U . . .
C23 C 0.17835(17) 0.25706(10) -0.14222(10) 0.0508(5) Uani 1 1 d . . . . .
H23A H 0.102428 0.255523 -0.156359 0.076 Uiso 1 1 calc R U . . .
H23B H 0.210851 0.221520 -0.148076 0.076 Uiso 1 1 calc R U . . .
H23C H 0.213349 0.284374 -0.166453 0.076 Uiso 1 1 calc R U . . .
C24 C 0.01197(18) 0.41533(9) 0.10611(10) 0.0476(5) Uani 1 1 d . . . . .
H24A H 0.072727 0.392217 0.119876 0.071 Uiso 1 1 calc R U . . .
H24B H -0.034027 0.419623 0.140198 0.071 Uiso 1 1 calc R U . . .
H24C H 0.037751 0.450983 0.094044 0.071 Uiso 1 1 calc R U . . .
C25 C -0.15176(17) 0.42196(8) 0.03058(11) 0.0475(5) Uani 1 1 d . . . . .
H25A H -0.131777 0.459372 0.021542 0.071 Uiso 1 1 calc R U . . .
H25B H -0.198982 0.421859 0.064399 0.071 Uiso 1 1 calc R U . . .
H25C H -0.188711 0.405723 -0.006749 0.071 Uiso 1 1 calc R U . . .
C26 C 0.09162(18) 0.31685(9) 0.26106(11) 0.0509(5) Uani 1 1 d . . . . .
H26A H 0.139597 0.315829 0.299310 0.076 Uiso 1 1 calc R U . . .
H26B H 0.038465 0.345476 0.264399 0.076 Uiso 1 1 calc R U . . .
H26C H 0.132775 0.324332 0.225469 0.076 Uiso 1 1 calc R U . . .
C27 C -0.0334(2) 0.25088(12) 0.30579(12) 0.0675(7) Uani 1 1 d . . . . .
H27A H 0.011961 0.249953 0.345063 0.101 Uiso 1 1 calc R U . . .
H27B H -0.069292 0.215850 0.299155 0.101 Uiso 1 1 calc R U . . .
H27C H -0.086680 0.279638 0.307614 0.101 Uiso 1 1 calc R U . . .
C28 C 0.32039(18) 0.15747(10) 0.08794(11) 0.0531(6) Uani 1 1 d . . . . .
H28A H 0.311334 0.196919 0.085608 0.080 Uiso 1 1 calc R U . . .
H28B H 0.328631 0.143078 0.046244 0.080 Uiso 1 1 calc R U . . .
H28C H 0.383918 0.148793 0.115594 0.080 Uiso 1 1 calc R U . . .
C29 C 0.2316(2) 0.07020(9) 0.11267(13) 0.0591(6) Uani 1 1 d . . . . .
H29A H 0.297172 0.058996 0.136989 0.089 Uiso 1 1 calc R U . . .
H29B H 0.233020 0.057577 0.069637 0.089 Uiso 1 1 calc R U . . .
H29C H 0.170087 0.054373 0.130923 0.089 Uiso 1 1 calc R U . . .
C30 C 0.3037(2) 0.47822(11) 0.22843(12) 0.0632(7) Uani 1 1 d . . . . .
H30A H 0.248633 0.461152 0.199207 0.076 Uiso 1 1 calc R U . . .
H30B H 0.271346 0.510512 0.246580 0.076 Uiso 1 1 calc R U . . .
C31 C 0.3354(2) 0.43883(11) 0.27974(11) 0.0614(7) Uani 1 1 d . . . . .
H31A H 0.394786 0.453966 0.307509 0.074 Uiso 1 1 calc R U . . .
H31B H 0.274585 0.432013 0.304806 0.074 Uiso 1 1 calc R U . . .
C32 C 0.38912(18) 0.34765(10) 0.29678(9) 0.0511(6) Uani 1 1 d . . . . .
H32A H 0.331738 0.345408 0.325278 0.061 Uiso 1 1 calc R U . . .
H32B H 0.457233 0.354630 0.321897 0.061 Uiso 1 1 calc R U . . .
C33 C 0.39566(18) 0.29611(10) 0.26172(10) 0.0511(6) Uani 1 1 d . . . . .
H33A H 0.397544 0.264987 0.290812 0.061 Uiso 1 1 calc R U . . .
H33B H 0.332273 0.292204 0.231600 0.061 Uiso 1 1 calc R U . . .
C34 C 0.4931(2) 0.25088(9) 0.18950(13) 0.0601(6) Uani 1 1 d . . . . .
H34A H 0.439706 0.254934 0.153346 0.072 Uiso 1 1 calc R U . . .
H34B H 0.476697 0.217393 0.212154 0.072 Uiso 1 1 calc R U . . .
C35 C 0.6030(2) 0.24740(9) 0.16778(14) 0.0665(7) Uani 1 1 d . . . . .
H35A H 0.655904 0.248641 0.204464 0.080 Uiso 1 1 calc R U . . .
H35B H 0.610960 0.212105 0.146757 0.080 Uiso 1 1 calc R U . . .
C36 C 0.4639(2) 0.53268(10) 0.23057(12) 0.0651(7) Uani 1 1 d . . . . .
H36A H 0.466607 0.521659 0.274845 0.078 Uiso 1 1 calc R U . . .
H36B H 0.434800 0.569963 0.227228 0.078 Uiso 1 1 calc R U . . .
C37 C 0.5747(2) 0.53263(9) 0.21008(13) 0.0648(7) Uani 1 1 d . . . . .
H37A H 0.572746 0.542256 0.165405 0.078 Uiso 1 1 calc R U . . .
H37B H 0.618857 0.559804 0.234210 0.078 Uiso 1 1 calc R U . . .
C38 C 0.7333(3) 0.4750(3) 0.2196(4) 0.0465(14) Uani 0.679(19) 1 d D U P D 1
H38A H 0.768233 0.499284 0.251686 0.056 Uiso 0.679(19) 1 calc R U P D 1
H38B H 0.754634 0.486870 0.178589 0.056 Uiso 0.679(19) 1 calc R U P D 1
C39 C 0.7711(5) 0.4188(3) 0.2317(3) 0.0460(13) Uani 0.679(19) 1 d D U P D 1
H39A H 0.849807 0.417667 0.237395 0.055 Uiso 0.679(19) 1 calc R U P D 1
H39B H 0.742225 0.404053 0.269473 0.055 Uiso 0.679(19) 1 calc R U P D 1
C38B C 0.7224(8) 0.4881(6) 0.2000(8) 0.048(2) Uani 0.321(19) 1 d D U P D 2
H38C H 0.760957 0.517771 0.223280 0.058 Uiso 0.321(19) 1 calc R U P D 2
H38D H 0.720003 0.495502 0.154806 0.058 Uiso 0.321(19) 1 calc R U P D 2
C39B C 0.7700(11) 0.4344(5) 0.2160(7) 0.046(2) Uani 0.321(19) 1 d D U P D 2
H39C H 0.847967 0.437372 0.214115 0.055 Uiso 0.321(19) 1 calc R U P D 2
H39D H 0.757347 0.426225 0.259734 0.055 Uiso 0.321(19) 1 calc R U P D 2
C40 C 0.77654(17) 0.33571(11) 0.18531(12) 0.0597(6) Uani 1 1 d . . . . .
H40A H 0.752259 0.318533 0.223121 0.072 Uiso 1 1 calc R U . . .
H40B H 0.855230 0.337863 0.190158 0.072 Uiso 1 1 calc R U . . .
C41 C 0.74137(17) 0.30266(10) 0.12939(13) 0.0565(6) Uani 1 1 d . . . . .
H41A H 0.759016 0.322256 0.091533 0.068 Uiso 1 1 calc R U . . .
H41B H 0.780902 0.267916 0.131197 0.068 Uiso 1 1 calc R U . . .
C42 C 0.3515(2) 0.52314(10) 0.13547(12) 0.0661(7) Uani 1 1 d . . . . .
H42A H 0.406366 0.548422 0.122394 0.079 Uiso 1 1 calc R U . . .
H42B H 0.288269 0.544880 0.143856 0.079 Uiso 1 1 calc R U . . .
C43 C 0.3213(2) 0.48464(10) 0.08319(12) 0.0607(6) Uani 1 1 d . . . . .
H43A H 0.274867 0.455651 0.097564 0.073 Uiso 1 1 calc R U . . .
H43B H 0.281544 0.504185 0.048410 0.073 Uiso 1 1 calc R U . . .
C44 C 0.3938(2) 0.43346(10) 0.00527(10) 0.0565(6) Uani 1 1 d . . . . .
H44A H 0.372765 0.459665 -0.028361 0.068 Uiso 1 1 calc R U . . .
H44B H 0.334047 0.407852 0.008635 0.068 Uiso 1 1 calc R U . . .
C45 C 0.4898(2) 0.40332(10) -0.00993(10) 0.0572(6) Uani 1 1 d . . . . .
H45A H 0.478983 0.388439 -0.052660 0.069 Uiso 1 1 calc R U . . .
H45B H 0.552031 0.427949 -0.007824 0.069 Uiso 1 1 calc R U . . .
C46 C 0.58336(19) 0.32227(10) 0.01571(11) 0.0565(6) Uani 1 1 d . . . . .
H46A H 0.654359 0.339407 0.015648 0.068 Uiso 1 1 calc R U . . .
H46B H 0.562139 0.308754 -0.026805 0.068 Uiso 1 1 calc R U . . .
C47 C 0.58783(19) 0.27622(9) 0.06105(12) 0.0590(7) Uani 1 1 d . . . . .
H47A H 0.515670 0.260447 0.061425 0.071 Uiso 1 1 calc R U . . .
H47B H 0.635083 0.247722 0.046420 0.071 Uiso 1 1 calc R U . . .

loop_
_atom_site_aniso_label
_atom_site_aniso_U_11
_atom_site_aniso_U_22
_atom_site_aniso_U_33
_atom_site_aniso_U_23
_atom_site_aniso_U_13
_atom_site_aniso_U_12
Ni1 0.02212(11) 0.02520(12) 0.02868(12) 0.00216(9) -0.00022(8) -0.00095(9)
K1 0.02797(19) 0.0301(2) 0.03095(19) 0.00149(15) 0.00467(15) 0.00014(15)
O1A 0.0498(12) 0.0655(14) 0.0559(13) 0.0108(10) -0.0077(10) -0.0345(11)
N3A 0.0296(15) 0.0341(18) 0.0311(18) 0.0075(13) -0.0035(12) -0.0120(12)
O1B 0.039(4) 0.053(5) 0.040(4) 0.003(4) -0.001(4) -0.005(4)
N3B 0.036(5) 0.046(5) 0.038(5) 0.002(4) -0.002(4) -0.010(4)
O1C 0.041(5) 0.047(5) 0.040(5) 0.004(5) 0.003(5) -0.016(5)
N3C 0.038(5) 0.046(5) 0.040(5) 0.004(5) 0.000(5) -0.014(5)
O2 0.0494(8) 0.0526(9) 0.0330(7) 0.0063(6) 0.0135(6) 0.0041(7)
O3 0.0407(8) 0.0376(8) 0.0519(8) 0.0115(6) 0.0022(6) -0.0043(6)
O4 0.0480(8) 0.0467(9) 0.0520(9) -0.0167(7) 0.0161(7) -0.0150(7)
O5 0.0288(7) 0.0603(9) 0.0488(8) -0.0152(7) 0.0023(6) -0.0042(6)
O6 0.0533(9) 0.0423(8) 0.0365(7) 0.0065(6) -0.0035(6) 0.0004(7)
O7 0.0547(9) 0.0463(8) 0.0396(8) -0.0067(6) 0.0141(7) -0.0064(7)
N1 0.0233(7) 0.0230(7) 0.0286(7) -0.0017(6) 0.0026(6) 0.0010(6)
N2 0.0255(7) 0.0281(8) 0.0350(8) 0.0038(6) 0.0025(6) 0.0042(6)
N4 0.0637(12) 0.0407(10) 0.0501(11) 0.0003(8) 0.0168(9) 0.0144(9)
N5 0.0366(9) 0.0343(9) 0.0731(13) -0.0048(9) 0.0125(8) 0.0034(7)
C1 0.0233(8) 0.0258(9) 0.0324(9) -0.0055(7) 0.0000(7) 0.0039(7)
C2 0.0221(8) 0.0255(9) 0.0479(11) -0.0041(8) 0.0010(7) -0.0004(7)
C3 0.0262(9) 0.0239(9) 0.0485(11) 0.0023(8) 0.0071(8) 0.0025(7)
C4 0.030(3) 0.042(4) 0.033(3) -0.006(3) 0.004(3) 0.006(3)
F1 0.027(4) 0.064(3) 0.061(4) -0.005(2) -0.010(2) -0.011(2)
F2 0.037(4) 0.051(3) 0.053(4) 0.002(2) -0.013(3) 0.007(2)
F3 0.0415(19) 0.069(5) 0.030(3) -0.012(3) 0.0002(16) 0.000(3)
C4B 0.024(4) 0.041(4) 0.037(4) -0.006(4) -0.006(3) -0.012(3)
F1B 0.032(5) 0.054(3) 0.058(4) -0.009(2) -0.014(4) -0.014(3)
F2B 0.032(4) 0.055(4) 0.041(3) -0.009(3) -0.007(3) 0.021(4)
F3B 0.032(2) 0.063(5) 0.029(2) 0.003(3) -0.0040(14) -0.001(3)
C5 0.039(3) 0.031(3) 0.047(3) 0.002(2) -0.003(3) -0.005(2)
F4 0.0425(19) 0.044(2) 0.062(4) 0.009(3) -0.010(2) -0.0225(15)
F5 0.060(3) 0.057(3) 0.047(4) 0.004(3) 0.014(3) -0.030(2)
F6 0.056(2) 0.026(2) 0.078(6) 0.014(3) 0.002(3) -0.0020(16)
C5B 0.030(3) 0.029(3) 0.044(4) 0.003(3) 0.000(3) -0.010(2)
F4B 0.038(2) 0.055(4) 0.066(5) 0.012(3) -0.010(3) -0.025(2)
F5B 0.062(4) 0.054(4) 0.044(4) 0.002(3) 0.018(3) -0.020(3)
F6B 0.054(3) 0.031(3) 0.070(5) 0.019(3) 0.009(3) 0.001(2)
C6 0.0267(8) 0.0277(9) 0.0259(8) 0.0013(7) -0.0027(7) -0.0012(7)
C7 0.0304(9) 0.0349(10) 0.0287(9) -0.0013(7) 0.0005(7) -0.0016(8)
C8 0.0423(11) 0.0476(12) 0.0320(10) 0.0031(9) 0.0069(8) -0.0042(9)
C9 0.0580(13) 0.0381(11) 0.0403(11) 0.0126(9) 0.0061(10) -0.0049(10)
C10 0.0572(13) 0.0278(10) 0.0410(11) 0.0063(8) 0.0039(9) 0.0058(9)
C11 0.0360(10) 0.0288(9) 0.0302(9) 0.0021(7) 0.0015(7) 0.0039(8)
C12 0.0274(9) 0.0302(9) 0.0389(10) 0.0106(8) 0.0054(7) 0.0009(7)
C13 0.0318(10) 0.0380(10) 0.0403(10) 0.0104(8) 0.0137(8) -0.0006(8)
C14 0.0435(11) 0.0474(12) 0.0355(10) 0.0122(9) 0.0056(9) -0.0033(9)
C15 0.0431(11) 0.0414(11) 0.0464(12) 0.0206(9) -0.0070(9) -0.0022(9)
C16 0.0362(10) 0.0302(10) 0.0568(13) 0.0131(9) -0.0008(9) 0.0045(8)
C17 0.0339(10) 0.0263(9) 0.0442(11) 0.0090(8) 0.0030(8) 0.0021(8)
C18 0.0348(10) 0.0382(11) 0.0392(10) -0.0057(8) 0.0113(8) -0.0007(8)
C19 0.0436(11) 0.0258(9) 0.0414(11) 0.0033(8) 0.0089(8) 0.0093(8)
C20 0.0381(11) 0.0561(13) 0.0409(11) 0.0048(9) 0.0145(9) 0.0103(9)
C21 0.0376(11) 0.0325(10) 0.0510(12) -0.0005(9) 0.0014(9) 0.0076(8)
C22 0.0380(11) 0.0506(13) 0.0496(12) -0.0055(10) 0.0070(9) 0.0078(9)
C23 0.0424(12) 0.0621(14) 0.0494(13) -0.0189(11) 0.0121(10) -0.0030(10)
C24 0.0612(14) 0.0393(11) 0.0434(12) -0.0045(9) 0.0111(10) 0.0130(10)
C25 0.0468(12) 0.0313(11) 0.0657(14) 0.0062(10) 0.0124(10) 0.0106(9)
C26 0.0512(13) 0.0506(13) 0.0518(13) -0.0027(10) 0.0098(10) 0.0164(10)
C27 0.0541(15) 0.091(2) 0.0619(16) 0.0078(14) 0.0312(12) 0.0080(14)
C28 0.0533(13) 0.0545(14) 0.0534(13) -0.0066(11) 0.0151(11) 0.0030(11)
C29 0.0593(15) 0.0376(12) 0.0793(17) -0.0023(11) -0.0004(12) 0.0131(11)
C30 0.0631(15) 0.0630(16) 0.0677(16) 0.0005(13) 0.0292(13) 0.0251(13)
C31 0.0655(16) 0.0711(17) 0.0526(14) -0.0029(12) 0.0329(12) 0.0115(13)
C32 0.0517(13) 0.0708(16) 0.0314(11) 0.0144(10) 0.0076(9) -0.0074(11)
C33 0.0487(13) 0.0564(14) 0.0487(13) 0.0210(11) 0.0072(10) -0.0120(11)
C34 0.0659(16) 0.0301(12) 0.0857(18) 0.0048(11) 0.0152(13) -0.0065(11)
C35 0.0673(16) 0.0304(12) 0.104(2) 0.0035(12) 0.0185(15) 0.0101(11)
C36 0.092(2) 0.0414(13) 0.0646(16) -0.0148(12) 0.0236(14) 0.0098(13)
C37 0.091(2) 0.0398(13) 0.0660(16) -0.0188(11) 0.0236(14) -0.0179(13)
C38 0.0413(19) 0.057(3) 0.043(3) -0.011(2) 0.0110(16) -0.0244(18)
C39 0.0303(17) 0.068(3) 0.040(2) -0.008(2) 0.0002(17) -0.009(2)
C38B 0.046(4) 0.056(4) 0.044(4) -0.015(4) 0.013(3) -0.025(3)
C39B 0.034(3) 0.065(5) 0.038(4) -0.014(4) 0.001(3) -0.011(4)
C40 0.0282(11) 0.0727(17) 0.0774(17) 0.0028(13) 0.0006(10) 0.0099(11)
C41 0.0361(11) 0.0498(13) 0.0850(18) -0.0086(12) 0.0125(11) 0.0148(10)
C42 0.0799(18) 0.0435(13) 0.0764(18) 0.0104(12) 0.0158(14) 0.0267(13)
C43 0.0577(14) 0.0582(15) 0.0644(15) 0.0203(12) -0.0046(12) 0.0202(12)
C44 0.0791(17) 0.0534(14) 0.0336(11) 0.0102(10) -0.0139(11) -0.0134(12)
C45 0.0862(18) 0.0547(14) 0.0317(11) -0.0036(10) 0.0107(11) -0.0220(13)
C46 0.0503(13) 0.0683(16) 0.0532(13) -0.0276(12) 0.0171(11) -0.0090(12)
C47 0.0515(14) 0.0449(13) 0.0824(18) -0.0283(13) 0.0164(12) 0.0000(11)

loop_
_atom_type_symbol
_atom_type_description
_atom_type_scat_dispersion_real
_atom_type_scat_dispersion_imag
_atom_type_scat_source
C C 0.0033 0.0016 'International Tables Vol C Tables 4.2.6.8 and 6.1.1.4'
H H 0.0000 0.0000 'International Tables Vol C Tables 4.2.6.8 and 6.1.1.4'
N N 0.0061 0.0033 'International Tables Vol C Tables 4.2.6.8 and 6.1.1.4'
O O 0.0106 0.0060 'International Tables Vol C Tables 4.2.6.8 and 6.1.1.4'
F F 0.0171 0.0103 'International Tables Vol C Tables 4.2.6.8 and 6.1.1.4'
K K 0.2009 0.2494 'International Tables Vol C Tables 4.2.6.8 and 6.1.1.4'
Ni Ni 0.3393 1.1124 'International Tables Vol C Tables 4.2.6.8 and 6.1.1.4'

loop_
_geom_angle_atom_site_label_1
_geom_angle_atom_site_label_2
_geom_angle_atom_site_label_3
_geom_angle
N3A Ni1 N1 122.76(11)
O1C Ni1 N1 97.9(9)
O1B Ni1 N1 147.2(4)
N3A Ni1 N2 138.51(11)
O1C Ni1 N2 163.3(8)
O1B Ni1 N2 113.7(4)
N1 Ni1 N2 98.68(6)
O1B Ni1 N3B 37.8(6)
N1 Ni1 N3B 109.9(6)
N2 Ni1 N3B 151.4(6)
O1C Ni1 N3C 39.8(15)
N1 Ni1 N3C 137.3(15)
N2 Ni1 N3C 123.9(15)
O1A K1 O2 70.85(6)
O1A K1 O7 70.87(6)
O2 K1 O7 141.63(4)
O1A K1 O3 78.99(5)
O2 K1 O3 61.37(4)
O7 K1 O3 108.33(4)
O1A K1 O6 72.26(5)
O2 K1 O6 109.04(4)
O7 K1 O6 60.77(4)
O3 K1 O6 151.20(4)
O1A K1 O4 146.98(6)
O2 K1 O4 89.12(4)
O7 K1 O4 125.79(4)
O3 K1 O4 114.79(4)
O6 K1 O4 90.96(4)
O1A K1 O5 154.22(6)
O2 K1 O5 123.68(4)
O7 K1 O5 91.21(4)
O3 K1 O5 89.83(4)
O6 K1 O5 115.70(4)
O4 K1 O5 58.75(4)
O1A K1 N5 95.54(6)
O2 K1 N5 121.90(5)
O7 K1 N5 59.85(5)
O3 K1 N5 60.60(5)
O6 K1 N5 120.06(5)
O4 K1 N5 117.46(5)
O5 K1 N5 58.92(4)
O1A K1 N4 89.21(7)
O2 K1 N4 60.49(5)
O7 K1 N4 121.41(5)
O3 K1 N4 121.36(5)
O6 K1 N4 60.71(5)
O4 K1 N4 57.83(5)
O5 K1 N4 116.30(5)
N5 K1 N4 175.19(5)
O2 K1 N3C 65.7(8)
O7 K1 N3C 76.8(9)
O3 K1 N3C 62.4(9)
O6 K1 N3C 88.8(9)
O4 K1 N3C 153.1(8)
O5 K1 N3C 143.2(9)
N5 K1 N3C 85.5(8)
N4 K1 N3C 99.3(8)
O1A K1 C43 63.57(7)
O2 K1 C43 86.37(5)
O7 K1 C43 79.11(5)
O3 K1 C43 137.32(5)
O6 K1 C43 22.68(5)
O4 K1 C43 89.95(6)
O5 K1 C43 132.65(6)
N5 K1 C43 138.59(6)
N4 K1 C43 43.63(6)
N3C K1 C43 79.7(9)
O1A K1 C34 71.18(7)
O2 K1 C34 79.59(5)
O7 K1 C34 85.82(5)
O3 K1 C34 22.52(5)
O6 K1 C34 136.77(6)
O4 K1 C34 132.11(6)
O5 K1 C34 89.65(5)
N5 K1 C34 43.59(5)
N4 K1 C34 139.65(5)
N3C K1 C34 55.3(9)
C43 K1 C34 134.74(6)
N3A O1A K1 151.6(2)
O1A N3A Ni1 168.2(3)
N3B O1B Ni1 79.1(14)
O1B N3B Ni1 63.1(12)
N3C O1C Ni1 78.3(17)
O1C N3C Ni1 61.9(17)
O1C N3C K1 102(2)
Ni1 N3C K1 164(2)
C31 O2 C32 113.75(16)
C31 O2 K1 120.79(12)
C32 O2 K1 113.88(12)
C33 O3 C34 111.02(16)
C33 O3 K1 111.07(11)
C34 O3 K1 108.49(13)
C37 O4 C38B 101.1(6)
C37 O4 C38 117.5(4)
C37 O4 K1 115.98(13)
C38B O4 K1 114.2(5)
C38 O4 K1 113.6(2)
C40 O5 C39 106.6(4)
C40 O5 C39B 123.2(7)
C40 O5 K1 114.32(12)
C39 O5 K1 112.1(3)
C39B O5 K1 109.9(6)
C43 O6 C44 111.16(18)
C43 O6 K1 107.21(12)
C44 O6 K1 111.26(12)
C45 O7 C46 113.18(17)
C45 O7 K1 114.76(12)
C46 O7 K1 121.18(13)
C1 N1 C6 122.97(14)
C1 N1 Ni1 122.81(12)
C6 N1 Ni1 114.07(10)
C3 N2 C12 122.68(15)
C3 N2 Ni1 122.79(12)
C12 N2 Ni1 114.43(11)
C36 N4 C42 109.8(2)
C36 N4 C30 111.04(19)
C42 N4 C30 110.0(2)
C36 N4 K1 113.34(14)
C42 N4 K1 107.84(13)
C30 N4 K1 104.69(13)
C47 N5 C35 109.79(19)
C47 N5 C41 110.73(18)
C35 N5 C41 110.17(19)
C47 N5 K1 106.75(12)
C35 N5 K1 108.26(13)
C41 N5 K1 111.04(12)
N1 C1 C2 124.74(16)
N1 C1 C4 121.8(5)
C2 C1 C4 113.5(5)
N1 C1 C4B 117.1(6)
C2 C1 C4B 118.2(6)
C1 C2 C3 126.46(16)
C1 C2 H2 116.8
C3 C2 H2 116.8
N2 C3 C2 124.47(16)
N2 C3 C5 124.5(5)
C2 C3 C5 110.9(5)
N2 C3 C5B 114.3(6)
C2 C3 C5B 121.1(6)
F3 C4 F1 106.7(6)
F3 C4 F2 106.4(7)
F1 C4 F2 106.2(7)
F3 C4 C1 108.6(9)
F1 C4 C1 116.5(11)
F2 C4 C1 111.9(11)
F3B C4B F1B 105.4(8)
F3B C4B F2B 106.1(8)
F1B C4B F2B 104.1(8)
F3B C4B C1 117.2(10)
F1B C4B C1 109.7(13)
F2B C4B C1 113.2(13)
F5 C5 F6 107.8(7)
F5 C5 F4 107.1(6)
F6 C5 F4 105.1(7)
F5 C5 C3 108.6(9)
F6 C5 C3 111.2(10)
F4 C5 C3 116.7(8)
F4B C5B F6B 106.1(8)
F4B C5B F5B 104.6(6)
F6B C5B F5B 104.4(7)
F4B C5B C3 109.4(9)
F6B C5B C3 113.6(12)
F5B C5B C3 117.8(10)
C11 C6 C7 121.20(16)
C11 C6 N1 118.59(15)
C7 C6 N1 119.91(15)
C8 C7 C6 118.21(17)
C8 C7 C18 119.48(17)
C6 C7 C18 122.27(16)
C9 C8 C7 121.17(18)
C9 C8 H8 119.4
C7 C8 H8 119.4
C10 C9 C8 119.81(18)
C10 C9 H9 120.1
C8 C9 H9 120.1
C9 C10 C11 121.54(19)
C9 C10 H10 119.2
C11 C10 H10 119.2
C10 C11 C6 118.04(17)
C10 C11 C19 119.67(17)
C6 C11 C19 122.15(16)
C13 C12 C17 121.27(17)
C13 C12 N2 120.04(16)
C17 C12 N2 118.38(16)
C14 C13 C12 118.37(18)
C14 C13 C20 120.04(18)
C12 C13 C20 121.55(17)
C15 C14 C13 121.07(19)
C15 C14 H14 119.5
C13 C14 H14 119.5
C14 C15 C16 119.95(18)
C14 C15 H15 120.0
C16 C15 H15 120.0
C15 C16 C17 121.28(18)
C15 C16 H16 119.4
C17 C16 H16 119.4
C16 C17 C12 118.06(18)
C16 C17 C21 120.07(17)
C12 C17 C21 121.81(16)
C7 C18 C22 110.11(16)
C7 C18 C23 112.30(17)
C22 C18 C23 110.46(16)
C7 C18 H18 107.9
C22 C18 H18 107.9
C23 C18 H18 107.9
C11 C19 C24 109.58(16)
C11 C19 C25 112.94(16)
C24 C19 C25 110.83(16)
C11 C19 H19 107.8
C24 C19 H19 107.8
C25 C19 H19 107.8
C13 C20 C26 110.54(17)
C13 C20 C27 112.63(18)
C26 C20 C27 110.2(2)
C13 C20 H20 107.8
C26 C20 H20 107.8
C27 C20 H20 107.8
C17 C21 C28 110.91(17)
C17 C21 C29 113.42(18)
C28 C21 C29 110.29(18)
C17 C21 H21 107.3
C28 C21 H21 107.3
C29 C21 H21 107.3
C18 C22 H22A 109.5
C18 C22 H22B 109.5
H22A C22 H22B 109.5
C18 C22 H22C 109.5
H22A C22 H22C 109.5
H22B C22 H22C 109.5
C18 C23 H23A 109.5
C18 C23 H23B 109.5
H23A C23 H23B 109.5
C18 C23 H23C 109.5
H23A C23 H23C 109.5
H23B C23 H23C 109.5
C19 C24 H24A 109.5
C19 C24 H24B 109.5
H24A C24 H24B 109.5
C19 C24 H24C 109.5
H24A C24 H24C 109.5
H24B C24 H24C 109.5
C19 C25 H25A 109.5
C19 C25 H25B 109.5
H25A C25 H25B 109.5
C19 C25 H25C 109.5
H25A C25 H25C 109.5
H25B C25 H25C 109.5
C20 C26 H26A 109.5
C20 C26 H26B 109.5
H26A C26 H26B 109.5
C20 C26 H26C 109.5
H26A C26 H26C 109.5
H26B C26 H26C 109.5
C20 C27 H27A 109.5
C20 C27 H27B 109.5
H27A C27 H27B 109.5
C20 C27 H27C 109.5
H27A C27 H27C 109.5
H27B C27 H27C 109.5
C21 C28 H28A 109.5
C21 C28 H28B 109.5
H28A C28 H28B 109.5
C21 C28 H28C 109.5
H28A C28 H28C 109.5
H28B C28 H28C 109.5
C21 C29 H29A 109.5
C21 C29 H29B 109.5
H29A C29 H29B 109.5
C21 C29 H29C 109.5
H29A C29 H29C 109.5
H29B C29 H29C 109.5
N4 C30 C31 113.8(2)
N4 C30 H30A 108.8
C31 C30 H30A 108.8
N4 C30 H30B 108.8
C31 C30 H30B 108.8
H30A C30 H30B 107.7
O2 C31 C30 108.55(19)
O2 C31 H31A 110.0
C30 C31 H31A 110.0
O2 C31 H31B 110.0
C30 C31 H31B 110.0
H31A C31 H31B 108.4
O2 C32 C33 107.98(17)
O2 C32 H32A 110.1
C33 C32 H32A 110.1
O2 C32 H32B 110.1
C33 C32 H32B 110.1
H32A C32 H32B 108.4
O3 C33 C32 108.98(17)
O3 C33 H33A 109.9
C32 C33 H33A 109.9
O3 C33 H33B 109.9
C32 C33 H33B 109.9
H33A C33 H33B 108.3
O3 C34 C35 108.17(19)
O3 C34 K1 48.99(9)
C35 C34 K1 87.39(12)
O3 C34 H34A 110.1
C35 C34 H34A 110.1
K1 C34 H34A 77.1
O3 C34 H34B 110.1
C35 C34 H34B 110.1
K1 C34 H34B 157.4
H34A C34 H34B 108.4
N5 C35 C34 113.07(19)
N5 C35 H35A 109.0
C34 C35 H35A 109.0
N5 C35 H35B 109.0
C34 C35 H35B 109.0
H35A C35 H35B 107.8
N4 C36 C37 112.31(19)
N4 C36 H36A 109.1
C37 C36 H36A 109.1
N4 C36 H36B 109.1
C37 C36 H36B 109.1
H36A C36 H36B 107.9
O4 C37 C36 108.82(19)
O4 C37 H37A 109.9
C36 C37 H37A 109.9
O4 C37 H37B 109.9
C36 C37 H37B 109.9
H37A C37 H37B 108.3
O4 C38 C39 112.9(4)
O4 C38 H38A 109.0
C39 C38 H38A 109.0
O4 C38 H38B 109.0
C39 C38 H38B 109.0
H38A C38 H38B 107.8
O5 C39 C38 105.3(4)
O5 C39 H39A 110.7
C38 C39 H39A 110.7
O5 C39 H39B 110.7
C38 C39 H39B 110.7
H39A C39 H39B 108.8
O4 C38B C39B 99.9(9)
O4 C38B H38C 111.8
C39B C38B H38C 111.8
O4 C38B H38D 111.8
C39B C38B H38D 111.8
H38C C38B H38D 109.5
O5 C39B C38B 117.3(9)
O5 C39B H39C 108.0
C38B C39B H39C 108.0
O5 C39B H39D 108.0
C38B C39B H39D 108.0
H39C C39B H39D 107.2
O5 C40 C41 108.96(19)
O5 C40 H40A 109.9
C41 C40 H40A 109.9
O5 C40 H40B 109.9
C41 C40 H40B 109.9
H40A C40 H40B 108.3
N5 C41 C40 112.41(18)
N5 C41 H41A 109.1
C40 C41 H41A 109.1
N5 C41 H41B 109.1
C40 C41 H41B 109.1
H41A C41 H41B 107.9
N4 C42 C43 113.44(19)
N4 C42 H42A 108.9
C43 C42 H42A 108.9
N4 C42 H42B 108.9
C43 C42 H42B 108.9
H42A C42 H42B 107.7
O6 C43 C42 108.8(2)
O6 C43 K1 50.10(9)
C42 C43 K1 87.69(13)
O6 C43 H43A 109.9
C42 C43 H43A 109.9
K1 C43 H43A 76.0
O6 C43 H43B 109.9
C42 C43 H43B 109.9
K1 C43 H43B 158.1
H43A C43 H43B 108.3
O6 C44 C45 109.67(18)
O6 C44 H44A 109.7
C45 C44 H44A 109.7
O6 C44 H44B 109.7
C45 C44 H44B 109.7
H44A C44 H44B 108.2
O7 C45 C44 108.48(18)
O7 C45 H45A 110.0
C44 C45 H45A 110.0
O7 C45 H45B 110.0
C44 C45 H45B 110.0
H45A C45 H45B 108.4
O7 C46 C47 108.62(18)
O7 C46 H46A 110.0
C47 C46 H46A 110.0
O7 C46 H46B 110.0
C47 C46 H46B 110.0
H46A C46 H46B 108.3
N5 C47 C46 114.33(18)
N5 C47 H47A 108.7
C46 C47 H47A 108.7
N5 C47 H47B 108.7
C46 C47 H47B 108.7
H47A C47 H47B 107.6

loop_
_geom_bond_atom_site_label_1
_geom_bond_atom_site_label_2
_geom_bond_distance
Ni1 N3A 1.660(4)
Ni1 O1C 1.85(2)
Ni1 O1B 1.853(15)
Ni1 N1 1.8805(14)
Ni1 N2 1.8828(15)
Ni1 N3B 2.04(2)
Ni1 N3C 2.05(3)
K1 O1A 2.723(2)
K1 O2 2.7625(14)
K1 O7 2.7905(14)
K1 O3 2.8054(14)
K1 O6 2.8278(14)
K1 O4 2.9184(14)
K1 O5 2.9204(14)
K1 N5 3.0413(17)
K1 N4 3.0506(18)
K1 N3C 3.46(3)
K1 C43 3.521(2)
K1 C34 3.526(2)
O1A N3A 1.197(4)
O1B N3B 1.274(19)
O1C N3C 1.34(5)
O2 C31 1.406(3)
O2 C32 1.421(2)
O3 C33 1.423(3)
O3 C34 1.424(3)
O4 C37 1.416(3)
O4 C38B 1.419(7)
O4 C38 1.446(4)
O5 C40 1.419(3)
O5 C39 1.427(4)
O5 C39B 1.452(7)
O6 C43 1.421(3)
O6 C44 1.425(3)
O7 C45 1.413(3)
O7 C46 1.416(3)
N1 C1 1.329(2)
N1 C6 1.440(2)
N2 C3 1.330(2)
N2 C12 1.443(2)
N4 C36 1.465(3)
N4 C42 1.470(3)
N4 C30 1.474(3)
N5 C47 1.464(3)
N5 C35 1.469(3)
N5 C41 1.476(3)
C1 C2 1.392(3)
C1 C4 1.517(5)
C1 C4B 1.527(6)
C2 C3 1.399(3)
C2 H2 0.9500
C3 C5 1.520(6)
C3 C5B 1.535(6)
C4 F3 1.335(5)
C4 F1 1.337(6)
C4 F2 1.343(6)
C4B F3B 1.339(6)
C4B F1B 1.344(6)
C4B F2B 1.347(6)
C5 F5 1.331(6)
C5 F6 1.337(5)
C5 F4 1.340(6)
C5B F4B 1.341(6)
C5B F6B 1.341(6)
C5B F5B 1.342(7)
C6 C11 1.401(2)
C6 C7 1.404(2)
C7 C8 1.390(3)
C7 C18 1.513(3)
C8 C9 1.379(3)
C8 H8 0.9500
C9 C10 1.376(3)
C9 H9 0.9500
C10 C11 1.389(3)
C10 H10 0.9500
C11 C19 1.520(3)
C12 C13 1.401(3)
C12 C17 1.406(3)
C13 C14 1.393(3)
C13 C20 1.517(3)
C14 C15 1.380(3)
C14 H14 0.9500
C15 C16 1.381(3)
C15 H15 0.9500
C16 C17 1.392(3)
C16 H16 0.9500
C17 C21 1.515(3)
C18 C22 1.535(3)
C18 C23 1.536(3)
C18 H18 1.0000
C19 C24 1.531(3)
C19 C25 1.532(3)
C19 H19 1.0000
C20 C26 1.527(3)
C20 C27 1.537(3)
C20 H20 1.0000
C21 C28 1.523(3)
C21 C29 1.528(3)
C21 H21 1.0000
C22 H22A 0.9800
C22 H22B 0.9800
C22 H22C 0.9800
C23 H23A 0.9800
C23 H23B 0.9800
C23 H23C 0.9800
C24 H24A 0.9800
C24 H24B 0.9800
C24 H24C 0.9800
C25 H25A 0.9800
C25 H25B 0.9800
C25 H25C 0.9800
C26 H26A 0.9800
C26 H26B 0.9800
C26 H26C 0.9800
C27 H27A 0.9800
C27 H27B 0.9800
C27 H27C 0.9800
C28 H28A 0.9800
C28 H28B 0.9800
C28 H28C 0.9800
C29 H29A 0.9800
C29 H29B 0.9800
C29 H29C 0.9800
C30 C31 1.500(3)
C30 H30A 0.9900
C30 H30B 0.9900
C31 H31A 0.9900
C31 H31B 0.9900
C32 C33 1.484(3)
C32 H32A 0.9900
C32 H32B 0.9900
C33 H33A 0.9900
C33 H33B 0.9900
C34 C35 1.503(3)
C34 H34A 0.9900
C34 H34B 0.9900
C35 H35A 0.9900
C35 H35B 0.9900
C36 C37 1.500(4)
C36 H36A 0.9900
C36 H36B 0.9900
C37 H37A 0.9900
C37 H37B 0.9900
C38 C39 1.480(5)
C38 H38A 0.9900
C38 H38B 0.9900
C39 H39A 0.9900
C39 H39B 0.9900
C38B C39B 1.481(9)
C38B H38C 0.9900
C38B H38D 0.9900
C39B H39C 0.9900
C39B H39D 0.9900
C40 C41 1.491(3)
C40 H40A 0.9900
C40 H40B 0.9900
C41 H41A 0.9900
C41 H41B 0.9900
C42 C43 1.497(4)
C42 H42A 0.9900
C42 H42B 0.9900
C43 H43A 0.9900
C43 H43B 0.9900
C44 C45 1.481(4)
C44 H44A 0.9900
C44 H44B 0.9900
C45 H45A 0.9900
C45 H45B 0.9900
C46 C47 1.496(4)
C46 H46A 0.9900
C46 H46B 0.9900
C47 H47A 0.9900
C47 H47B 0.9900
